data_4501157
loop_
_publ_author_name
'Li, Lina'
'Luo, Junhua'
'Wang, Shuyun'
'Sun, Zhihua'
'Chen, Tianliang'
'Hong, Maochun'

_publ_section_title
;
 A Unique Independent One-Dimensional Green Luminescent Coordination
 Polymer Nanotube Based on an Unsymmetric Tricarboxylate Linker
;
_journal_issue 9
_journal_name_full 'Crystal Growth &amp; Design'
_journal_page_first 3744
_journal_paper_doi 10.1021/cg200796h
_journal_volume 11
_journal_year 2011
_chemical_formula_moiety 'C132 H98 Cd6 N12 O35'
_chemical_formula_sum 'C132 H98 Cd6 N12 O35'
_chemical_formula_weight 3086.69
_chemical_name_systematic
; 
 ? 
;
_space_group_IT_number 2
_symmetry_cell_setting triclinic
_symmetry_space_group_name_Hall '-P 1'
_symmetry_space_group_name_H-M 'P -1'
_atom_sites_solution_hydrogens geom
_atom_sites_solution_primary direct
_atom_sites_solution_secondary difmap
_audit_creation_method SHELXL-97
_cell_angle_alpha 75.871(13)
_cell_angle_beta 77.874(12)
_cell_angle_gamma 72.202(12)
_cell_formula_units_Z 1
_cell_length_a 11.402(5)
_cell_length_b 13.866(5)
_cell_length_c 21.902(9)
_cell_measurement_reflns_used 7084
_cell_measurement_temperature 293(2)
_cell_measurement_theta_max 27.5106
_cell_measurement_theta_min 2.0687
_cell_volume 3163(2)
_computing_structure_refinement 'SHELXL-97 (Sheldrick, 1997)'
_computing_structure_solution 'SHELXS-97 (Sheldrick, 1990)'
_diffrn_ambient_temperature 293(2)
_diffrn_detector_area_resol_mean 28.5714
_diffrn_measured_fraction_theta_full 0.986
_diffrn_measured_fraction_theta_max 0.986
_diffrn_measurement_device_type CCD
_diffrn_measurement_method CCD_Profile_fitting
_diffrn_radiation_monochromator Confocal
_diffrn_radiation_source 'sealed tube'
_diffrn_radiation_type 'Mo K\a'
_diffrn_radiation_wavelength 0.71073
_diffrn_reflns_av_R_equivalents 0.0762
_diffrn_reflns_av_sigmaI/netI 0.1253
_diffrn_reflns_limit_h_max 14
_diffrn_reflns_limit_h_min -13
_diffrn_reflns_limit_k_max 16
_diffrn_reflns_limit_k_min -17
_diffrn_reflns_limit_l_max 28
_diffrn_reflns_limit_l_min -28
_diffrn_reflns_number 25120
_diffrn_reflns_theta_full 27.48
_diffrn_reflns_theta_max 27.5106
_diffrn_reflns_theta_min 2.0687
_diffrn_standards_number 14332
_exptl_absorpt_coefficient_mu 1.076
_exptl_absorpt_correction_T_max 1.0000
_exptl_absorpt_correction_T_min 0.6887
_exptl_absorpt_correction_type multi-scan
_exptl_crystal_colour Colorless
_exptl_crystal_density_diffrn 1.620
_exptl_crystal_density_method 'not measured'
_exptl_crystal_description Prism
_exptl_crystal_F_000 2660
_exptl_crystal_size_max 0.2000
_exptl_crystal_size_mid 0.2000
_exptl_crystal_size_min 0.2000
_refine_diff_density_max 1.364
_refine_diff_density_min -0.849
_refine_diff_density_rms 0.231
_refine_ls_extinction_method none
_refine_ls_goodness_of_fit_ref 1.044
_refine_ls_hydrogen_treatment constr
_refine_ls_matrix_type full
_refine_ls_number_parameters 847
_refine_ls_number_reflns 14282
_refine_ls_number_restraints 0
_refine_ls_restrained_S_all 1.044
_refine_ls_R_factor_all 0.1132
_refine_ls_R_factor_gt 0.0701
_refine_ls_shift/su_max 0.090
_refine_ls_shift/su_mean 0.002
_refine_ls_structure_factor_coef Fsqd
_refine_ls_weighting_details 'calc w=1/[\s^2^(Fo^2^)+(0.0770P)^2^+0.0000P] where P=(Fo^2^+2Fc^2^)/3'
_refine_ls_weighting_scheme calc
_refine_ls_wR_factor_gt 0.1645
_refine_ls_wR_factor_ref 0.1965
_reflns_number_gt 9083
_reflns_number_total 14282
_reflns_threshold_expression >2sigma(I)
_cod_data_source_file cg200796h_si_003.cif
_cod_data_source_block p-1
_cod_depositor_comments
;
The following automatic conversions were performed:

'_exptl_absorpt_correction_type' value 'Multi-scan' changed to
'multi-scan' according to
/home/saulius/struct/CIF-dictionaries/cif_core.dic dictionary named
'cif_core.dic' version 2.4.1 from 2010-06-29.

Automatic conversion script
Id: cif_fix_values 1715 2011-07-08 13:25:40Z adriana 
;
_cod_original_cell_volume 3162(2)
_cod_original_sg_symbol_H-M p-1
_cod_database_code 4501157

loop_
_symmetry_equiv_pos_as_xyz
'x, y, z'
'-x, -y, -z'

loop_
_atom_site_label
_atom_site_type_symbol
_atom_site_fract_x
_atom_site_fract_y
_atom_site_fract_z
_atom_site_U_iso_or_equiv
_atom_site_adp_type
_atom_site_occupancy
_atom_site_symmetry_multiplicity
_atom_site_calc_flag
_atom_site_refinement_flags
Cd1 Cd 0.61324(5) 0.18360(5) 0.50208(3) 0.04660(17) Uani 1 1 d .
Cd2 Cd 0.22115(5) 0.71659(3) 0.15104(3) 0.03462(15) Uani 1 1 d .
Cd3 Cd 0.01126(4) 0.52924(3) 0.18990(3) 0.03301(14) Uani 1 1 d .
O1 O 0.5010(5) 0.0895(4) 0.5880(3) 0.0577(15) Uani 1 1 d .
O2 O 0.4108(5) 0.2529(4) 0.5580(3) 0.0561(15) Uani 1 1 d .
O3 O 0.0507(5) 0.4043(4) 0.7201(3) 0.0506(14) Uani 1 1 d .
O4 O -0.0343(5) 0.2944(4) 0.7904(3) 0.0614(17) Uani 1 1 d .
O5 O -0.0513(5) -0.3550(4) 0.7979(3) 0.0484(14) Uani 1 1 d .
O6 O 0.1451(6) -0.4288(4) 0.7682(3) 0.0663(18) Uani 1 1 d .
O7 O 0.5298(5) 0.1733(4) 0.4203(3) 0.0528(14) Uani 1 1 d .
O8 O 0.5353(6) 0.3348(4) 0.4021(3) 0.0599(16) Uani 1 1 d .
O9 O 0.3546(5) 0.5739(3) 0.2052(3) 0.0533(15) Uani 1 1 d .
O10 O 0.2224(4) 0.5235(3) 0.1698(2) 0.0395(12) Uani 1 1 d .
O11 O 0.2850(6) -0.1098(5) 0.1132(3) 0.0689(18) Uani 1 1 d .
O12 O 0.2621(7) -0.1899(4) 0.2117(3) 0.0712(19) Uani 1 1 d .
O13 O 0.6608(7) 0.2721(7) 0.5680(5) 0.122(4) Uani 1 1 d .
H13A H 0.6133 0.2818 0.6027 0.146 Uiso 1 1 d R
H13B H 0.7249 0.2949 0.5571 0.146 Uiso 1 1 d R
O14 O 0.5487(12) 0.3176(8) 0.6854(5) 0.162(5) Uani 1 1 d .
H14A H 0.4855 0.3123 0.7133 0.194 Uiso 1 1 d R
H14B H 0.5996 0.3473 0.6909 0.194 Uiso 1 1 d R
O15 O 0.6373(9) 0.4917(6) 0.3261(5) 0.140(4) Uani 1 1 d .
H15A H 0.5746 0.5441 0.3227 0.168 Uiso 1 1 d R
H15B H 0.7038 0.4912 0.2998 0.168 Uiso 1 1 d R
O16 O 0.4121(8) 0.9427(7) -0.0068(5) 0.110(3) Uani 1 1 d .
H16A H 0.4607 0.9212 -0.0387 0.132 Uiso 1 1 d R
H16B H 0.3980 1.0051 -0.0032 0.132 Uiso 1 1 d R
O17 O 0.3693(7) -0.4805(6) 0.8385(4) 0.090(2) Uani 1 1 d .
H17A H 0.3009 -0.4718 0.8638 0.108 Uiso 1 1 d R
H17B H 0.4188 -0.5406 0.8392 0.108 Uiso 1 1 d R
O18 O 0.012(3) 0.482(2) 0.5860(15) 0.117(13) Uani 0.25 1 d P
H18A H -0.0355 0.4584 0.6177 0.140 Uiso 0.25 1 d PR
H18B H -0.0138 0.5421 0.5643 0.140 Uiso 0.25 1 d PR
O19 O 0.307(3) 0.4555(15) 0.5451(19) 0.129(15) Uani 0.25 1 d P
H19A H 0.2459 0.4470 0.5735 0.155 Uiso 0.25 1 d PR
H19B H 0.3100 0.5160 0.5254 0.155 Uiso 0.25 1 d PR
N1 N 0.7391(6) 0.0155(6) 0.4938(3) 0.0556(18) Uani 1 1 d .
N2 N 0.8125(7) 0.1901(7) 0.4463(4) 0.066(2) Uani 1 1 d .
N4 N 0.3284(6) 0.6950(5) 0.0510(3) 0.0452(15) Uani 1 1 d .
N5 N 0.0835(6) 0.8035(4) 0.0753(4) 0.0480(17) Uani 1 1 d .
N6 N 0.0434(5) 0.5723(4) 0.0777(3) 0.0360(13) Uani 1 1 d .
N7 N -0.1725(5) 0.6448(4) 0.1531(3) 0.0389(14) Uani 1 1 d .
C1 C 0.3066(6) 0.5054(5) 0.2037(3) 0.0342(15) Uani 1 1 d .
C12 C 0.0563(7) -0.3494(5) 0.7761(4) 0.0425(18) Uani 1 1 d .
C15 C -0.0552(6) 0.6297(5) 0.0499(4) 0.0348(15) Uani 1 1 d .
C16 C 0.1636(6) 0.0485(5) 0.7012(3) 0.0349(15) Uani 1 1 d .
C17 C 0.2186(7) 0.2408(5) 0.6626(4) 0.0390(17) Uani 1 1 d .
H17C H 0.2335 0.3055 0.6481 0.047 Uiso 1 1 calc R
C18 C 0.3630(6) 0.0313(5) 0.2744(4) 0.0384(16) Uani 1 1 d .
H18C H 0.3751 0.0217 0.3164 0.046 Uiso 1 1 calc R
C19 C 0.3799(6) 0.2131(5) 0.2556(3) 0.0312(14) Uani 1 1 d .
C20 C 0.5064(6) 0.2623(5) 0.3880(3) 0.0341(15) Uani 1 1 d .
C23 C 0.3668(6) 0.1238(5) 0.2330(3) 0.0346(15) Uani 1 1 d .
C25 C 0.1360(6) -0.0527(5) 0.7212(3) 0.0334(15) Uani 1 1 d .
C26 C 0.0148(6) -0.0612(5) 0.7458(4) 0.0373(16) Uani 1 1 d .
H26A H -0.0499 -0.0019 0.7495 0.045 Uiso 1 1 calc R
C29 C 0.4329(6) 0.2006(5) 0.3088(3) 0.0354(15) Uani 1 1 d .
H29A H 0.4591 0.1343 0.3324 0.042 Uiso 1 1 calc R
C30 C 0.0859(6) -0.2465(5) 0.7581(3) 0.0339(15) Uani 1 1 d .
C31 C 0.3413(7) -0.0465(5) 0.2531(4) 0.0452(19) Uani 1 1 d .
H31A H 0.3399 -0.1085 0.2813 0.054 Uiso 1 1 calc R
C34 C -0.1710(6) 0.6692(5) 0.0898(4) 0.0362(16) Uani 1 1 d .
C35 C 0.4104(7) 0.1670(5) 0.5922(4) 0.0419(17) Uani 1 1 d .
C36 C 0.3349(6) 0.3154(4) 0.2234(3) 0.0323(15) Uani 1 1 d .
H36A H 0.2926 0.3274 0.1892 0.039 Uiso 1 1 calc R
C37 C 0.4493(6) 0.2844(5) 0.3295(3) 0.0322(14) Uani 1 1 d .
C39 C 0.3543(7) 0.1321(5) 0.1696(4) 0.0409(17) Uani 1 1 d .
H39A H 0.3607 0.1921 0.1404 0.049 Uiso 1 1 calc R
C41 C 0.2707(6) 0.0619(5) 0.6590(4) 0.0408(17) Uani 1 1 d .
H41A H 0.3253 0.0053 0.6432 0.049 Uiso 1 1 calc R
C42 C 0.3522(6) 0.3979(5) 0.2416(4) 0.0349(15) Uani 1 1 d .
C43 C 0.1151(7) 0.2299(5) 0.7073(4) 0.0410(17) Uani 1 1 d .
C45 C 0.4092(6) 0.3830(5) 0.2938(3) 0.0342(15) Uani 1 1 d .
H45A H 0.4211 0.4392 0.3053 0.041 Uiso 1 1 calc R
C46 C 0.2987(6) 0.1578(5) 0.6396(4) 0.0368(16) Uani 1 1 d .
C48 C 0.0370(7) 0.3158(6) 0.7399(4) 0.0409(17) Uani 1 1 d .
C49 C 0.2027(7) -0.2397(5) 0.7322(4) 0.0425(18) Uani 1 1 d .
H49A H 0.2656 -0.2991 0.7260 0.051 Uiso 1 1 calc R
C50 C -0.2755(7) 0.7284(6) 0.0601(4) 0.049(2) Uani 1 1 d .
C52 C 0.2294(7) -0.1431(5) 0.7147(4) 0.0398(17) Uani 1 1 d .
H52A H 0.3106 -0.1397 0.6986 0.048 Uiso 1 1 calc R
C53 C -0.0090(7) -0.1556(5) 0.7644(4) 0.0394(16) Uani 1 1 d .
H53A H -0.0896 -0.1597 0.7815 0.047 Uiso 1 1 calc R
C54 C -0.0515(8) 0.6545(6) -0.0155(4) 0.0451(18) Uani 1 1 d .
C56 C 0.3331(8) 0.0539(5) 0.1501(4) 0.0464(19) Uani 1 1 d .
H56A H 0.3259 0.0610 0.1076 0.056 Uiso 1 1 calc R
C57 C 0.0876(7) 0.1335(5) 0.7250(4) 0.0416(17) Uani 1 1 d .
H57A H 0.0162 0.1271 0.7536 0.050 Uiso 1 1 calc R
C58 C -0.1591(9) 0.7152(6) -0.0432(5) 0.061(2) Uani 1 1 d .
H58A H -0.1542 0.7317 -0.0873 0.073 Uiso 1 1 calc R
C59 C -0.2752(7) 0.6806(6) 0.1897(4) 0.051(2) Uani 1 1 d .
H59A H -0.2778 0.6637 0.2337 0.061 Uiso 1 1 calc R
C60 C 0.1498(7) 0.5385(5) 0.0416(4) 0.0410(17) Uani 1 1 d .
H60A H 0.2187 0.4997 0.0614 0.049 Uiso 1 1 calc R
C61 C 0.2675(9) 0.7478(6) 0.0014(4) 0.052(2) Uani 1 1 d .
C63 C 0.1633(8) 0.5578(6) -0.0236(5) 0.055(2) Uani 1 1 d .
H63A H 0.2391 0.5305 -0.0472 0.066 Uiso 1 1 calc R
C66 C 0.1390(8) 0.8047(5) 0.0144(4) 0.047(2) Uani 1 1 d .
C68 C 0.0626(9) 0.6185(6) -0.0539(4) 0.057(2) Uani 1 1 d .
H68A H 0.0700 0.6350 -0.0981 0.068 Uiso 1 1 calc R
C70 C 0.8542(8) 0.0104(9) 0.4602(4) 0.062(3) Uani 1 1 d .
C72 C -0.1074(10) 0.9090(7) 0.0390(9) 0.099(5) Uani 1 1 d .
H72A H -0.1908 0.9441 0.0479 0.119 Uiso 1 1 calc R
C73 C -0.2692(8) 0.7496(6) -0.0065(5) 0.056(2) Uani 1 1 d .
H73A H -0.3398 0.7869 -0.0252 0.067 Uiso 1 1 calc R
C74 C 0.9355(8) -0.0854(10) 0.4482(5) 0.071(3) Uani 1 1 d .
C75 C 1.0901(10) -0.0064(14) 0.3918(5) 0.103(5) Uani 1 1 d .
H75A H 1.1699 -0.0115 0.3692 0.124 Uiso 1 1 calc R
C76 C -0.0347(8) 0.8540(6) 0.0881(6) 0.067(3) Uani 1 1 d .
H76A H -0.0712 0.8534 0.1303 0.080 Uiso 1 1 calc R
C77 C 0.3236(13) 0.7454(8) -0.0615(6) 0.079(3) Uani 1 1 d .
C78 C 0.8926(7) 0.0991(9) 0.4355(4) 0.060(2) Uani 1 1 d .
C80 C -0.3835(8) 0.7634(7) 0.0998(6) 0.069(3) Uani 1 1 d .
H80A H -0.4565 0.7997 0.0829 0.083 Uiso 1 1 calc R
C83 C 0.134(2) 0.8564(13) -0.1002(8) 0.127(8) Uani 1 1 d .
H83A H 0.0919 0.8944 -0.1341 0.153 Uiso 1 1 calc R
C85 C 0.8896(12) -0.1750(11) 0.4737(6) 0.097(4) Uani 1 1 d .
H85A H 0.9380 -0.2396 0.4663 0.117 Uiso 1 1 calc R
C86 C 0.7024(9) -0.0699(7) 0.5170(5) 0.064(2) Uani 1 1 d .
H86A H 0.6231 -0.0652 0.5402 0.077 Uiso 1 1 calc R
C87 C 1.0116(10) 0.0955(11) 0.4010(5) 0.079(3) Uani 1 1 d .
C88 C 0.8459(10) 0.2775(10) 0.4242(6) 0.085(3) Uani 1 1 d .
H88A H 0.7920 0.3398 0.4328 0.102 Uiso 1 1 calc R
C90 C 1.0463(12) 0.1842(13) 0.3776(6) 0.096(4) Uani 1 1 d .
H90A H 1.1259 0.1815 0.3553 0.115 Uiso 1 1 calc R
C91 C 0.247(2) 0.8045(14) -0.1113(7) 0.133(8) Uani 1 1 d .
H91A H 0.2824 0.8039 -0.1535 0.160 Uiso 1 1 calc R
C94 C 0.7770(11) -0.1642(9) 0.5080(5) 0.078(3) Uani 1 1 d .
H94A H 0.7487 -0.2224 0.5262 0.094 Uiso 1 1 calc R
C95 C 0.0718(11) 0.8573(7) -0.0369(6) 0.071(3) Uani 1 1 d .
C96 C -0.3828(9) 0.7448(8) 0.1633(6) 0.078(3) Uani 1 1 d .
H96A H -0.4531 0.7743 0.1898 0.093 Uiso 1 1 calc R
C98 C 0.9694(12) 0.2744(12) 0.3860(5) 0.094(4) Uani 1 1 d .
H98A H 0.9928 0.3351 0.3681 0.112 Uiso 1 1 calc R
C101 C 1.0544(10) -0.0899(14) 0.4133(7) 0.103(5) Uani 1 1 d .
H10A H 1.1077 -0.1529 0.4057 0.123 Uiso 1 1 calc R
C102 C -0.0466(16) 0.9076(8) -0.0237(8) 0.105(6) Uani 1 1 d .
H10B H -0.0910 0.9434 -0.0572 0.126 Uiso 1 1 calc R
C103 C 0.5005(13) 0.6338(12) -0.0218(9) 0.112(6) Uani 1 1 d .
H10C H 0.5817 0.5927 -0.0281 0.134 Uiso 1 1 calc R
C105 C 0.4449(16) 0.6846(13) -0.0715(7) 0.113(6) Uani 1 1 d .
H10D H 0.4860 0.6799 -0.1126 0.136 Uiso 1 1 calc R
C106 C 0.4423(8) 0.6397(7) 0.0389(6) 0.067(3) Uani 1 1 d .
H10E H 0.4856 0.6031 0.0727 0.080 Uiso 1 1 calc R
C107 C 0.2878(6) -0.1172(5) 0.1715(4) 0.0433(19) Uani 1 1 d .
C108 C 0.3220(6) -0.0360(5) 0.1923(4) 0.0392(17) Uani 1 1 d .

loop_
_atom_site_aniso_label
_atom_site_aniso_U_11
_atom_site_aniso_U_22
_atom_site_aniso_U_33
_atom_site_aniso_U_23
_atom_site_aniso_U_13
_atom_site_aniso_U_12
Cd1 0.0402(3) 0.0691(4) 0.0334(3) -0.0094(3) -0.0042(2) -0.0201(3)
Cd2 0.0395(3) 0.0288(3) 0.0355(3) -0.0068(2) -0.0064(2) -0.0081(2)
Cd3 0.0340(3) 0.0280(2) 0.0369(3) -0.0069(2) -0.0070(2) -0.00645(19)
O1 0.048(3) 0.063(3) 0.046(4) 0.001(3) 0.005(3) -0.009(3)
O2 0.054(3) 0.055(3) 0.055(4) -0.007(3) 0.013(3) -0.025(3)
O3 0.070(4) 0.041(3) 0.043(4) -0.013(2) -0.004(3) -0.017(3)
O4 0.059(3) 0.058(3) 0.061(4) -0.023(3) 0.025(3) -0.020(3)
O5 0.042(3) 0.037(3) 0.067(4) -0.006(3) -0.005(3) -0.017(2)
O6 0.068(4) 0.034(3) 0.088(5) -0.008(3) 0.006(4) -0.015(3)
O7 0.063(3) 0.059(3) 0.047(4) -0.002(3) -0.026(3) -0.026(3)
O8 0.078(4) 0.061(3) 0.050(4) -0.009(3) -0.028(3) -0.021(3)
O9 0.067(4) 0.030(2) 0.073(4) -0.001(3) -0.036(3) -0.017(2)
O10 0.036(2) 0.037(2) 0.044(3) -0.002(2) -0.016(2) -0.006(2)
O11 0.092(5) 0.069(4) 0.064(5) -0.026(3) -0.015(4) -0.035(4)
O12 0.106(5) 0.048(3) 0.075(5) -0.019(3) -0.017(4) -0.035(3)
O13 0.085(6) 0.178(9) 0.140(9) -0.103(8) 0.022(5) -0.057(6)
O14 0.226(13) 0.133(8) 0.102(9) -0.037(7) 0.016(9) -0.027(8)
O15 0.130(8) 0.081(6) 0.170(11) -0.014(6) 0.030(7) -0.014(5)
O16 0.099(6) 0.122(6) 0.107(8) -0.002(6) -0.029(5) -0.031(5)
O17 0.072(5) 0.112(6) 0.076(6) -0.028(5) -0.004(4) -0.005(4)
O18 0.16(3) 0.11(2) 0.05(2) 0.040(18) -0.05(2) -0.02(2)
O19 0.14(3) 0.002(9) 0.19(4) -0.006(14) -0.02(3) 0.041(13)
N1 0.049(4) 0.087(5) 0.032(4) -0.012(4) -0.008(3) -0.017(4)
N2 0.066(5) 0.114(7) 0.037(5) -0.009(4) -0.010(4) -0.055(5)
N4 0.045(3) 0.048(3) 0.049(4) -0.018(3) -0.001(3) -0.018(3)
N5 0.043(3) 0.038(3) 0.062(5) -0.002(3) -0.021(3) -0.006(3)
N6 0.040(3) 0.030(3) 0.040(4) -0.004(2) -0.011(3) -0.011(2)
N7 0.040(3) 0.033(3) 0.041(4) -0.002(3) -0.011(3) -0.006(2)
C1 0.039(4) 0.031(3) 0.029(4) -0.004(3) -0.006(3) -0.005(3)
C12 0.056(5) 0.035(4) 0.040(5) -0.008(3) -0.015(4) -0.011(3)
C15 0.039(4) 0.030(3) 0.041(4) -0.008(3) -0.014(3) -0.011(3)
C16 0.043(4) 0.032(3) 0.035(4) -0.013(3) -0.003(3) -0.013(3)
C17 0.048(4) 0.037(4) 0.039(5) -0.007(3) 0.001(3) -0.026(3)
C18 0.045(4) 0.034(3) 0.036(4) -0.002(3) -0.011(3) -0.011(3)
C19 0.032(3) 0.034(3) 0.031(4) -0.005(3) -0.007(3) -0.011(3)
C20 0.037(3) 0.041(4) 0.029(4) -0.007(3) -0.001(3) -0.021(3)
C23 0.032(3) 0.036(3) 0.034(4) -0.009(3) -0.006(3) -0.003(3)
C25 0.042(4) 0.029(3) 0.030(4) -0.008(3) -0.001(3) -0.011(3)
C26 0.035(3) 0.030(3) 0.042(5) -0.003(3) -0.003(3) -0.007(3)
C29 0.034(3) 0.034(3) 0.035(4) -0.001(3) -0.007(3) -0.006(3)
C30 0.043(4) 0.033(3) 0.027(4) 0.001(3) -0.006(3) -0.017(3)
C31 0.059(5) 0.029(3) 0.045(5) -0.002(3) -0.005(4) -0.012(3)
C34 0.031(3) 0.037(3) 0.042(5) 0.000(3) -0.008(3) -0.016(3)
C35 0.049(4) 0.040(4) 0.040(5) -0.007(3) 0.000(3) -0.021(3)
C36 0.030(3) 0.026(3) 0.039(4) -0.003(3) -0.012(3) -0.003(3)
C37 0.034(3) 0.035(3) 0.030(4) -0.011(3) -0.007(3) -0.008(3)
C39 0.056(4) 0.037(4) 0.035(4) -0.002(3) -0.016(3) -0.019(3)
C41 0.038(4) 0.040(4) 0.037(4) -0.010(3) 0.004(3) -0.006(3)
C42 0.033(3) 0.034(3) 0.038(4) -0.006(3) -0.014(3) -0.003(3)
C43 0.051(4) 0.037(4) 0.038(5) -0.010(3) -0.002(3) -0.017(3)
C45 0.042(4) 0.024(3) 0.040(4) -0.011(3) -0.009(3) -0.009(3)
C46 0.042(4) 0.035(3) 0.033(4) -0.004(3) 0.002(3) -0.016(3)
C48 0.038(4) 0.044(4) 0.044(5) -0.015(3) 0.000(3) -0.014(3)
C49 0.043(4) 0.032(3) 0.050(5) -0.013(3) 0.001(3) -0.009(3)
C50 0.042(4) 0.039(4) 0.062(6) -0.002(4) -0.021(4) -0.003(3)
C52 0.040(4) 0.032(3) 0.044(5) -0.004(3) 0.007(3) -0.016(3)
C53 0.038(4) 0.043(4) 0.040(5) -0.007(3) 0.000(3) -0.018(3)
C54 0.060(5) 0.048(4) 0.037(5) -0.004(3) -0.010(4) -0.028(4)
C56 0.069(5) 0.041(4) 0.033(4) -0.011(3) -0.016(4) -0.010(4)
C57 0.043(4) 0.042(4) 0.045(5) -0.017(3) 0.001(3) -0.018(3)
C58 0.080(6) 0.059(5) 0.053(6) 0.006(4) -0.037(5) -0.027(5)
C59 0.038(4) 0.052(4) 0.058(6) -0.014(4) -0.006(4) -0.003(3)
C60 0.041(4) 0.048(4) 0.038(5) -0.014(3) -0.004(3) -0.014(3)
C61 0.078(6) 0.059(5) 0.034(5) -0.019(4) 0.000(4) -0.038(4)
C63 0.059(5) 0.059(5) 0.058(6) -0.027(4) 0.000(4) -0.024(4)
C66 0.075(6) 0.036(4) 0.042(5) -0.001(3) -0.023(4) -0.031(4)
C68 0.084(6) 0.064(5) 0.041(5) -0.010(4) -0.012(5) -0.044(5)
C70 0.038(4) 0.107(8) 0.038(5) -0.018(5) -0.008(4) -0.011(5)
C72 0.068(7) 0.033(5) 0.210(17) -0.004(7) -0.082(9) -0.007(5)
C73 0.058(5) 0.048(4) 0.058(6) 0.011(4) -0.028(5) -0.012(4)
C74 0.048(5) 0.125(9) 0.041(6) -0.037(6) -0.009(4) -0.005(6)
C75 0.043(6) 0.225(17) 0.033(6) -0.045(9) 0.007(5) -0.016(8)
C76 0.052(5) 0.039(4) 0.119(9) -0.010(5) -0.030(5) -0.017(4)
C77 0.123(10) 0.078(7) 0.057(7) -0.022(6) 0.007(7) -0.063(7)
C78 0.038(4) 0.115(8) 0.026(5) -0.017(5) 0.002(3) -0.019(5)
C80 0.046(5) 0.057(5) 0.091(9) 0.000(5) -0.026(5) 0.005(4)
C83 0.25(2) 0.107(12) 0.070(12) 0.035(9) -0.086(15) -0.106(14)
C85 0.083(8) 0.115(10) 0.090(10) -0.052(8) -0.042(7) 0.022(8)
C86 0.065(6) 0.068(6) 0.058(7) -0.012(5) -0.007(5) -0.018(5)
C87 0.066(6) 0.140(10) 0.039(6) -0.023(6) -0.010(5) -0.032(7)
C88 0.077(7) 0.131(10) 0.066(8) -0.022(7) -0.020(6) -0.045(7)
C90 0.088(9) 0.172(14) 0.050(8) -0.029(9) -0.001(6) -0.066(10)
C91 0.27(2) 0.145(16) 0.039(8) 0.009(10) -0.019(14) -0.152(17)
C94 0.081(7) 0.093(8) 0.064(7) -0.025(6) -0.023(6) -0.012(6)
C95 0.102(8) 0.061(5) 0.073(8) 0.013(5) -0.062(7) -0.040(6)
C96 0.048(5) 0.075(6) 0.090(9) -0.016(6) -0.008(5) 0.012(5)
C98 0.107(9) 0.160(12) 0.049(7) -0.006(8) -0.011(7) -0.100(10)
C101 0.047(6) 0.188(15) 0.073(10) -0.058(10) -0.013(6) -0.003(8)
C102 0.157(14) 0.054(6) 0.139(13) 0.025(7) -0.114(12) -0.054(8)
C103 0.081(9) 0.132(12) 0.146(15) -0.086(12) 0.053(10) -0.062(9)
C105 0.140(14) 0.151(14) 0.088(11) -0.078(11) 0.059(10) -0.103(12)
C106 0.044(5) 0.065(5) 0.096(8) -0.037(6) 0.015(5) -0.022(4)
C107 0.034(4) 0.032(4) 0.065(6) -0.019(4) -0.004(4) -0.005(3)
C108 0.032(3) 0.033(3) 0.052(5) -0.015(3) -0.007(3) -0.001(3)

loop_
_atom_type_symbol
_atom_type_description
_atom_type_scat_dispersion_real
_atom_type_scat_dispersion_imag
_atom_type_scat_source
C C 0.0033 0.0016 'International Tables Vol C Tables 4.2.6.8 and 6.1.1.4'
H H 0.0000 0.0000 'International Tables Vol C Tables 4.2.6.8 and 6.1.1.4'
N N 0.0061 0.0033 'International Tables Vol C Tables 4.2.6.8 and 6.1.1.4'
O O 0.0106 0.0060 'International Tables Vol C Tables 4.2.6.8 and 6.1.1.4'
Cd Cd -0.8075 1.2024 'International Tables Vol C Tables 4.2.6.8 and 6.1.1.4'

loop_
_geom_angle_atom_site_label_1
_geom_angle_atom_site_label_2
_geom_angle_atom_site_label_3
_geom_angle
_geom_angle_site_symmetry_1
_geom_angle_site_symmetry_3
O7 Cd1 O13 154.1(3) . .
O7 Cd1 N2 97.8(2) . .
O13 Cd1 N2 83.1(3) . .
O7 Cd1 N1 85.3(2) . .
O13 Cd1 N1 118.7(3) . .
N2 Cd1 N1 69.8(3) . .
O7 Cd1 O1 99.9(2) . .
O13 Cd1 O1 93.5(3) . .
N2 Cd1 O1 145.0(3) . .
N1 Cd1 O1 81.8(2) . .
O7 Cd1 O2 91.6(2) . .
O13 Cd1 O2 78.4(2) . .
N2 Cd1 O2 154.8(3) . .
N1 Cd1 O2 134.6(2) . .
O1 Cd1 O2 54.16(18) . .
O7 Cd1 C35 95.9(2) . .
O13 Cd1 C35 86.0(3) . .
N2 Cd1 C35 166.0(2) . .
N1 Cd1 C35 108.3(2) . .
O1 Cd1 C35 27.15(19) . .
O2 Cd1 C35 27.02(19) . .
O12 Cd2 O4 95.2(2) 1_565 2_566
O12 Cd2 N4 124.2(2) 1_565 .
O4 Cd2 N4 138.4(2) 2_566 .
O12 Cd2 O9 86.6(2) 1_565 .
O4 Cd2 O9 100.7(2) 2_566 .
N4 Cd2 O9 94.8(2) . .
O12 Cd2 N5 118.4(2) 1_565 .
O4 Cd2 N5 78.4(2) 2_566 .
N4 Cd2 N5 71.7(2) . .
O9 Cd2 N5 155.0(2) . .
O12 Cd2 O10 132.5(2) 1_565 .
O4 Cd2 O10 74.17(18) 2_566 .
N4 Cd2 O10 86.03(19) . .
O9 Cd2 O10 52.17(15) . .
N5 Cd2 O10 104.79(18) . .
O12 Cd2 O11 52.2(2) 1_565 1_565
O4 Cd2 O11 122.9(2) 2_566 1_565
N4 Cd2 O11 80.1(2) . 1_565
O9 Cd2 O11 118.9(2) . 1_565
N5 Cd2 O11 80.3(2) . 1_565
O10 Cd2 O11 162.95(18) . 1_565
O3 Cd3 O5 116.8(2) 2_566 2_556
O3 Cd3 O10 101.12(19) 2_566 .
O5 Cd3 O10 92.89(17) 2_556 .
O3 Cd3 N6 144.03(18) 2_566 .
O5 Cd3 N6 99.0(2) 2_556 .
O10 Cd3 N6 78.98(19) . .
O3 Cd3 N7 87.1(2) 2_566 .
O5 Cd3 N7 122.3(2) 2_556 .
O10 Cd3 N7 135.57(19) . .
N6 Cd3 N7 70.1(2) . .
O3 Cd3 O6 87.5(2) 2_566 2_556
O5 Cd3 O6 54.61(17) 2_556 2_556
O10 Cd3 O6 145.99(17) . 2_556
N6 Cd3 O6 112.7(2) . 2_556
N7 Cd3 O6 77.1(2) . 2_556
O3 Cd3 C12 103.4(2) 2_566 2_556
O5 Cd3 C12 26.9(2) 2_556 2_556
O10 Cd3 C12 119.2(2) . 2_556
N6 Cd3 C12 107.8(2) . 2_556
N7 Cd3 C12 100.5(2) . 2_556
O6 Cd3 C12 27.7(2) 2_556 2_556
C35 O1 Cd1 92.2(4) . .
C35 O2 Cd1 91.5(5) . .
C48 O3 Cd3 101.6(5) . 2_566
C48 O4 Cd2 154.4(6) . 2_566
C12 O5 Cd3 96.9(4) . 2_556
C12 O6 Cd3 86.6(5) . 2_556
C20 O7 Cd1 105.0(4) . .
C1 O9 Cd2 99.8(4) . .
C1 O10 Cd3 135.2(5) . .
C1 O10 Cd2 86.1(4) . .
Cd3 O10 Cd2 103.51(16) . .
C107 O11 Cd2 84.4(5) . 1_545
C107 O12 Cd2 101.9(6) . 1_545
Cd1 O13 H13A 119.8 . .
Cd1 O13 H13B 120.2 . .
H13A O13 H13B 120.0 . .
H14A O14 H14B 120.0 . .
H15A O15 H15B 120.0 . .
H16A O16 H16B 120.0 . .
H17A O17 H17B 120.0 . .
H18A O18 H18B 120.0 . .
H19A O19 H19B 120.0 . .
C86 N1 C70 120.0(8) . .
C86 N1 Cd1 124.6(6) . .
C70 N1 Cd1 115.3(7) . .
C88 N2 C78 120.3(9) . .
C88 N2 Cd1 123.2(8) . .
C78 N2 Cd1 116.4(6) . .
C106 N4 C61 118.0(8) . .
C106 N4 Cd2 125.7(7) . .
C61 N4 Cd2 116.2(5) . .
C76 N5 C66 120.2(8) . .
C76 N5 Cd2 125.9(7) . .
C66 N5 Cd2 113.7(5) . .
C60 N6 C15 118.9(7) . .
C60 N6 Cd3 124.3(5) . .
C15 N6 Cd3 116.7(5) . .
C59 N7 C34 118.7(6) . .
C59 N7 Cd3 124.9(6) . .
C34 N7 Cd3 116.3(4) . .
O9 C1 O10 121.1(6) . .
O9 C1 C42 119.5(6) . .
O10 C1 C42 119.4(6) . .
O5 C12 O6 121.9(7) . .
O5 C12 C30 120.5(6) . .
O6 C12 C30 117.6(7) . .
O5 C12 Cd3 56.2(4) . 2_556
O6 C12 Cd3 65.7(4) . 2_556
C30 C12 Cd3 176.6(5) . 2_556
N6 C15 C54 122.7(7) . .
N6 C15 C34 118.7(7) . .
C54 C15 C34 118.6(6) . .
C57 C16 C41 116.8(6) . .
C57 C16 C25 121.5(6) . .
C41 C16 C25 121.6(6) . .
C46 C17 C43 120.8(6) . .
C46 C17 H17C 119.6 . .
C43 C17 H17C 119.6 . .
C31 C18 C23 119.7(7) . .
C31 C18 H18C 120.1 . .
C23 C18 H18C 120.1 . .
C29 C19 C36 116.7(6) . .
C29 C19 C23 122.4(6) . .
C36 C19 C23 120.9(6) . .
O7 C20 O8 121.8(7) . .
O7 C20 C37 119.8(6) . .
O8 C20 C37 118.3(6) . .
C18 C23 C39 117.7(6) . .
C18 C23 C19 121.3(7) . .
C39 C23 C19 121.0(6) . .
C52 C25 C26 117.8(6) . .
C52 C25 C16 120.7(6) . .
C26 C25 C16 121.4(6) . .
C53 C26 C25 120.7(6) . .
C53 C26 H26A 119.6 . .
C25 C26 H26A 119.6 . .
C19 C29 C37 122.9(6) . .
C19 C29 H29A 118.6 . .
C37 C29 H29A 118.6 . .
C49 C30 C53 119.0(6) . .
C49 C30 C12 120.7(6) . .
C53 C30 C12 120.2(6) . .
C108 C31 C18 122.4(7) . .
C108 C31 H31A 118.8 . .
C18 C31 H31A 118.8 . .
N7 C34 C50 123.8(7) . .
N7 C34 C15 117.7(6) . .
C50 C34 C15 118.4(7) . .
O2 C35 O1 122.0(7) . .
O2 C35 C46 118.3(7) . .
O1 C35 C46 119.7(6) . .
O2 C35 Cd1 61.4(4) . .
O1 C35 Cd1 60.6(4) . .
C46 C35 Cd1 178.3(6) . .
C42 C36 C19 121.5(6) . .
C42 C36 H36A 119.2 . .
C19 C36 H36A 119.2 . .
C45 C37 C29 117.8(6) . .
C45 C37 C20 123.8(6) . .
C29 C37 C20 118.4(6) . .
C56 C39 C23 121.1(7) . .
C56 C39 H39A 119.5 . .
C23 C39 H39A 119.5 . .
C16 C41 C46 122.3(6) . .
C16 C41 H41A 118.8 . .
C46 C41 H41A 118.8 . .
C45 C42 C36 120.5(6) . .
C45 C42 C1 120.2(6) . .
C36 C42 C1 119.3(6) . .
C17 C43 C57 119.2(6) . .
C17 C43 C48 121.5(6) . .
C57 C43 C48 119.2(7) . .
C42 C45 C37 120.5(6) . .
C42 C45 H45A 119.8 . .
C37 C45 H45A 119.8 . .
C17 C46 C41 118.9(6) . .
C17 C46 C35 121.9(6) . .
C41 C46 C35 119.1(6) . .
O3 C48 O4 121.5(7) . .
O3 C48 C43 120.0(7) . .
O4 C48 C43 118.2(6) . .
C30 C49 C52 120.4(6) . .
C30 C49 H49A 119.8 . .
C52 C49 H49A 119.8 . .
C80 C50 C73 122.2(8) . .
C80 C50 C34 116.4(8) . .
C73 C50 C34 121.3(8) . .
C25 C52 C49 120.8(6) . .
C25 C52 H52A 119.6 . .
C49 C52 H52A 119.6 . .
C26 C53 C30 121.2(6) . .
C26 C53 H53A 119.4 . .
C30 C53 H53A 119.4 . .
C15 C54 C68 118.1(7) . .
C15 C54 C58 120.9(8) . .
C68 C54 C58 121.0(8) . .
C39 C56 C108 121.1(7) . .
C39 C56 H56A 119.4 . .
C108 C56 H56A 119.4 . .
C16 C57 C43 121.8(7) . .
C16 C57 H57A 119.1 . .
C43 C57 H57A 119.1 . .
C73 C58 C54 121.2(9) . .
C73 C58 H58A 119.4 . .
C54 C58 H58A 119.4 . .
N7 C59 C96 120.9(9) . .
N7 C59 H59A 119.6 . .
C96 C59 H59A 119.6 . .
N6 C60 C63 123.1(7) . .
N6 C60 H60A 118.4 . .
C63 C60 H60A 118.4 . .
N4 C61 C77 121.9(10) . .
N4 C61 C66 118.5(7) . .
C77 C61 C66 119.6(10) . .
C60 C63 C68 119.2(8) . .
C60 C63 H63A 120.4 . .
C68 C63 H63A 120.4 . .
N5 C66 C95 121.1(9) . .
N5 C66 C61 119.4(7) . .
C95 C66 C61 119.4(9) . .
C63 C68 C54 117.9(8) . .
C63 C68 H68A 121.1 . .
C54 C68 H68A 121.1 . .
N1 C70 C78 120.2(9) . .
N1 C70 C74 120.7(10) . .
C78 C70 C74 119.0(9) . .
C102 C72 C76 116.4(11) . .
C102 C72 H72A 121.8 . .
C76 C72 H72A 121.8 . .
C58 C73 C50 119.5(7) . .
C58 C73 H73A 120.2 . .
C50 C73 H73A 120.2 . .
C101 C74 C70 120.2(13) . .
C101 C74 C85 123.0(12) . .
C70 C74 C85 116.7(9) . .
C101 C75 C87 123.3(11) . .
C101 C75 H75A 118.4 . .
C87 C75 H75A 118.4 . .
N5 C76 C72 121.7(12) . .
N5 C76 H76A 119.2 . .
C72 C76 H76A 119.2 . .
C105 C77 C61 117.5(12) . .
C105 C77 C91 125.7(14) . .
C61 C77 C91 116.7(13) . .
N2 C78 C70 118.2(7) . .
N2 C78 C87 120.7(11) . .
C70 C78 C87 121.2(10) . .
C96 C80 C50 119.7(8) . .
C96 C80 H80A 120.1 . .
C50 C80 H80A 120.1 . .
C91 C83 C95 121.1(16) . .
C91 C83 H83A 119.5 . .
C95 C83 H83A 119.5 . .
C94 C85 C74 119.0(11) . .
C94 C85 H85A 120.5 . .
C74 C85 H85A 120.5 . .
N1 C86 C94 121.9(10) . .
N1 C86 H86A 119.0 . .
C94 C86 H86A 119.0 . .
C90 C87 C78 119.6(12) . .
C90 C87 C75 124.2(12) . .
C78 C87 C75 116.2(12) . .
N2 C88 C98 119.2(12) . .
N2 C88 H88A 120.4 . .
C98 C88 H88A 120.4 . .
C98 C90 C87 121.3(12) . .
C98 C90 H90A 119.4 . .
C87 C90 H90A 119.4 . .
C83 C91 C77 124.0(17) . .
C83 C91 H91A 118.0 . .
C77 C91 H91A 118.0 . .
C85 C94 C86 121.6(12) . .
C85 C94 H94A 119.2 . .
C86 C94 H94A 119.2 . .
C102 C95 C66 118.3(12) . .
C102 C95 C83 122.6(12) . .
C66 C95 C83 119.1(12) . .
C80 C96 C59 120.2(9) . .
C80 C96 H96A 119.9 . .
C59 C96 H96A 119.9 . .
C90 C98 C88 118.9(12) . .
C90 C98 H98A 120.5 . .
C88 C98 H98A 120.5 . .
C75 C101 C74 120.0(13) . .
C75 C101 H10A 120.0 . .
C74 C101 H10A 120.0 . .
C95 C102 C72 122.3(11) . .
C95 C102 H10B 118.8 . .
C72 C102 H10B 118.8 . .
C105 C103 C106 121.9(14) . .
C105 C103 H10C 119.0 . .
C106 C103 H10C 119.0 . .
C103 C105 C77 118.5(12) . .
C103 C105 H10D 120.8 . .
C77 C105 H10D 120.8 . .
N4 C106 C103 122.1(13) . .
N4 C106 H10E 119.0 . .
C103 C106 H10E 119.0 . .
O12 C107 O11 121.4(7) . .
O12 C107 C108 119.2(8) . .
O11 C107 C108 119.4(7) . .
C31 C108 C56 117.7(7) . .
C31 C108 C107 121.8(7) . .
C56 C108 C107 120.5(7) . .

loop_
_geom_bond_atom_site_label_1
_geom_bond_atom_site_label_2
_geom_bond_distance
_geom_bond_site_symmetry_2
Cd1 O7 2.250(5) .
Cd1 O13 2.341(8) .
Cd1 N2 2.360(8) .
Cd1 N1 2.361(7) .
Cd1 O1 2.386(6) .
Cd1 O2 2.404(5) .
Cd1 C35 2.737(8) .
Cd2 O12 2.266(6) 1_565
Cd2 O4 2.271(6) 2_566
Cd2 N4 2.314(7) .
Cd2 O9 2.326(5) .
Cd2 N5 2.372(6) .
Cd2 O10 2.603(5) .
Cd2 O11 2.619(6) 1_565
Cd3 O3 2.267(5) 2_566
Cd3 O5 2.275(5) 2_556
Cd3 O10 2.334(5) .
Cd3 N6 2.359(6) .
Cd3 N7 2.374(5) .
Cd3 O6 2.483(6) 2_556
Cd3 C12 2.719(7) 2_556
O1 C35 1.250(9) .
O2 C35 1.244(9) .
O3 C48 1.245(9) .
O3 Cd3 2.267(5) 2_566
O4 C48 1.258(9) .
O4 Cd2 2.271(6) 2_566
O5 C12 1.239(9) .
O5 Cd3 2.275(5) 2_556
O6 C12 1.266(9) .
O6 Cd3 2.483(6) 2_556
O7 C20 1.243(8) .
O8 C20 1.269(8) .
O9 C1 1.241(8) .
O10 C1 1.265(8) .
O11 C107 1.261(10) .
O11 Cd2 2.619(6) 1_545
O12 C107 1.232(10) .
O12 Cd2 2.266(6) 1_545
O13 H13A 0.8501 .
O13 H13B 0.8499 .
O14 H14A 0.8500 .
O14 H14B 0.8500 .
O15 H15A 0.8499 .
O15 H15B 0.8500 .
O16 H16A 0.8500 .
O16 H16B 0.8498 .
O17 H17A 0.8500 .
O17 H17B 0.8501 .
O18 H18A 0.8501 .
O18 H18B 0.8500 .
O19 H19A 0.8500 .
O19 H19B 0.8499 .
N1 C86 1.326(11) .
N1 C70 1.354(11) .
N2 C88 1.328(14) .
N2 C78 1.354(12) .
N4 C106 1.300(10) .
N4 C61 1.347(11) .
N5 C76 1.321(10) .
N5 C66 1.350(11) .
N6 C60 1.322(9) .
N6 C15 1.331(8) .
N7 C59 1.305(9) .
N7 C34 1.342(10) .
C1 C42 1.511(9) .
C12 C30 1.506(10) .
C12 Cd3 2.719(7) 2_556
C15 C54 1.385(11) .
C15 C34 1.454(10) .
C16 C57 1.378(9) .
C16 C41 1.401(10) .
C16 C25 1.475(9) .
C17 C46 1.364(9) .
C17 C43 1.388(10) .
C17 H17C 0.9300 .
C18 C31 1.379(10) .
C18 C23 1.385(9) .
C18 H18C 0.9300 .
C19 C29 1.374(10) .
C19 C36 1.410(9) .
C19 C23 1.498(9) .
C20 C37 1.482(10) .
C23 C39 1.398(10) .
C25 C52 1.390(9) .
C25 C26 1.403(9) .
C26 C53 1.366(9) .
C26 H26A 0.9300 .
C29 C37 1.419(9) .
C29 H29A 0.9300 .
C30 C49 1.356(10) .
C30 C53 1.402(9) .
C31 C108 1.362(11) .
C31 H31A 0.9300 .
C34 C50 1.409(9) .
C35 C46 1.480(10) .
C36 C42 1.378(9) .
C36 H36A 0.9300 .
C37 C45 1.392(9) .
C39 C56 1.360(9) .
C39 H39A 0.9300 .
C41 C46 1.406(10) .
C41 H41A 0.9300 .
C42 C45 1.374(10) .
C43 C57 1.409(10) .
C43 C48 1.490(9) .
C45 H45A 0.9300 .
C49 C52 1.409(9) .
C49 H49A 0.9300 .
C50 C80 1.377(13) .
C50 C73 1.407(12) .
C52 H52A 0.9300 .
C53 H53A 0.9300 .
C54 C68 1.413(12) .
C54 C58 1.419(11) .
C56 C108 1.382(10) .
C56 H56A 0.9300 .
C57 H57A 0.9300 .
C58 C73 1.360(13) .
C58 H58A 0.9300 .
C59 C96 1.418(12) .
C59 H59A 0.9300 .
C60 C63 1.371(12) .
C60 H60A 0.9300 .
C61 C77 1.395(13) .
C61 C66 1.441(12) .
C63 C68 1.387(13) .
C63 H63A 0.9300 .
C66 C95 1.414(11) .
C68 H68A 0.9300 .
C70 C78 1.379(14) .
C70 C74 1.417(13) .
C72 C102 1.40(2) .
C72 C76 1.418(15) .
C72 H72A 0.9300 .
C73 H73A 0.9300 .
C74 C101 1.401(15) .
C74 C85 1.436(17) .
C75 C101 1.291(19) .
C75 C87 1.459(18) .
C75 H75A 0.9300 .
C76 H76A 0.9300 .
C77 C105 1.386(19) .
C77 C91 1.47(2) .
C78 C87 1.400(13) .
C80 C96 1.354(15) .
C80 H80A 0.9300 .
C83 C91 1.27(2) .
C83 C95 1.42(2) .
C83 H83A 0.9300 .
C85 C94 1.329(16) .
C85 H85A 0.9300 .
C86 C94 1.359(13) .
C86 H86A 0.9300 .
C87 C90 1.356(17) .
C88 C98 1.474(16) .
C88 H88A 0.9300 .
C90 C98 1.319(17) .
C90 H90A 0.9300 .
C91 H91A 0.9300 .
C94 H94A 0.9300 .
C95 C102 1.323(18) .
C96 H96A 0.9300 .
C98 H98A 0.9300 .
C101 H10A 0.9300 .
C102 H10B 0.9300 .
C103 C105 1.31(2) .
C103 C106 1.364(17) .
C103 H10C 0.9300 .
C105 H10D 0.9300 .
C106 H10E 0.9300 .
C107 C108 1.489(10) .

loop_
_geom_torsion_atom_site_label_1
_geom_torsion_atom_site_label_2
_geom_torsion_atom_site_label_3
_geom_torsion_atom_site_label_4
_geom_torsion
_geom_torsion_site_symmetry_1
O7 Cd1 O1 C35 -83.5(5) .
O13 Cd1 O1 C35 74.2(5) .
N2 Cd1 O1 C35 157.3(5) .
N1 Cd1 O1 C35 -167.3(5) .
O2 Cd1 O1 C35 1.2(4) .
O7 Cd1 O2 C35 99.8(5) .
O13 Cd1 O2 C35 -104.3(5) .
N2 Cd1 O2 C35 -148.1(6) .
N1 Cd1 O2 C35 14.8(6) .
O1 Cd1 O2 C35 -1.2(4) .
O13 Cd1 O7 C20 14.1(9) .
N2 Cd1 O7 C20 -76.2(5) .
N1 Cd1 O7 C20 -145.0(5) .
O1 Cd1 O7 C20 134.2(5) .
O2 Cd1 O7 C20 80.4(5) .
C35 Cd1 O7 C20 107.1(5) .
O12 Cd2 O9 C1 149.5(5) 1_565
O4 Cd2 O9 C1 54.8(5) 2_566
N4 Cd2 O9 C1 -86.4(5) .
N5 Cd2 O9 C1 -30.8(9) .
O10 Cd2 O9 C1 -5.2(4) .
O11 Cd2 O9 C1 -167.8(4) 1_565
O3 Cd3 O10 C1 35.8(6) 2_566
O5 Cd3 O10 C1 -82.3(6) 2_556
N6 Cd3 O10 C1 179.1(6) .
N7 Cd3 O10 C1 133.0(6) .
O6 Cd3 O10 C1 -66.4(7) 2_556
C12 Cd3 O10 C1 -76.6(6) 2_556
O3 Cd3 O10 Cd2 -62.5(2) 2_566
O5 Cd3 O10 Cd2 179.5(2) 2_556
N6 Cd3 O10 Cd2 80.82(19) .
N7 Cd3 O10 Cd2 34.8(3) .
O6 Cd3 O10 Cd2 -164.7(3) 2_556
C12 Cd3 O10 Cd2 -174.8(2) 2_556
O12 Cd2 O10 C1 -30.3(5) 1_565
O4 Cd2 O10 C1 -112.7(4) 2_566
N4 Cd2 O10 C1 104.3(4) .
O9 Cd2 O10 C1 5.1(4) .
N5 Cd2 O10 C1 174.2(4) .
O11 Cd2 O10 C1 68.8(8) 1_565
O12 Cd2 O10 Cd3 105.4(3) 1_565
O4 Cd2 O10 Cd3 23.0(2) 2_566
N4 Cd2 O10 Cd3 -120.0(2) .
O9 Cd2 O10 Cd3 140.8(3) .
N5 Cd2 O10 Cd3 -50.1(3) .
O11 Cd2 O10 Cd3 -155.5(6) 1_565
O7 Cd1 N1 C86 -79.7(7) .
O13 Cd1 N1 C86 110.6(8) .
N2 Cd1 N1 C86 -179.7(8) .
O1 Cd1 N1 C86 21.0(7) .
O2 Cd1 N1 C86 7.9(9) .
C35 Cd1 N1 C86 15.0(8) .
O7 Cd1 N1 C70 97.4(6) .
O13 Cd1 N1 C70 -72.4(7) .
N2 Cd1 N1 C70 -2.7(6) .
O1 Cd1 N1 C70 -161.9(6) .
O2 Cd1 N1 C70 -175.0(5) .
C35 Cd1 N1 C70 -168.0(6) .
O7 Cd1 N2 C88 98.8(8) .
O13 Cd1 N2 C88 -55.1(8) .
N1 Cd1 N2 C88 -179.1(8) .
O1 Cd1 N2 C88 -141.5(7) .
O2 Cd1 N2 C88 -12.0(11) .
C35 Cd1 N2 C88 -94.8(13) .
O7 Cd1 N2 C78 -79.2(6) .
O13 Cd1 N2 C78 126.9(7) .
N1 Cd1 N2 C78 2.9(6) .
O1 Cd1 N2 C78 40.5(8) .
O2 Cd1 N2 C78 170.0(6) .
C35 Cd1 N2 C78 87.2(12) .
O12 Cd2 N4 C106 71.2(7) 1_565
O4 Cd2 N4 C106 -130.1(6) 2_566
O9 Cd2 N4 C106 -17.9(7) .
N5 Cd2 N4 C106 -176.4(7) .
O10 Cd2 N4 C106 -69.4(6) .
O11 Cd2 N4 C106 100.6(7) 1_565
O12 Cd2 N4 C61 -106.4(6) 1_565
O4 Cd2 N4 C61 52.4(7) 2_566
O9 Cd2 N4 C61 164.6(5) .
N5 Cd2 N4 C61 6.1(5) .
O10 Cd2 N4 C61 113.1(5) .
O11 Cd2 N4 C61 -76.9(5) 1_565
O12 Cd2 N5 C76 -61.5(7) 1_565
O4 Cd2 N5 C76 28.2(6) 2_566
N4 Cd2 N5 C76 178.8(7) .
O9 Cd2 N5 C76 118.8(7) .
O10 Cd2 N5 C76 98.2(6) .
O11 Cd2 N5 C76 -98.5(6) 1_565
O12 Cd2 N5 C66 113.7(5) 1_565
O4 Cd2 N5 C66 -156.6(5) 2_566
N4 Cd2 N5 C66 -6.0(5) .
O9 Cd2 N5 C66 -66.0(8) .
O10 Cd2 N5 C66 -86.6(5) .
O11 Cd2 N5 C66 76.7(5) 1_565
O3 Cd3 N6 C60 124.5(5) 2_566
O5 Cd3 N6 C60 -60.5(6) 2_556
O10 Cd3 N6 C60 30.7(5) .
N7 Cd3 N6 C60 178.3(6) .
O6 Cd3 N6 C60 -115.8(5) 2_556
C12 Cd3 N6 C60 -86.7(6) 2_556
O3 Cd3 N6 C15 -59.4(6) 2_566
O5 Cd3 N6 C15 115.6(5) 2_556
O10 Cd3 N6 C15 -153.2(5) .
N7 Cd3 N6 C15 -5.6(4) .
O6 Cd3 N6 C15 60.3(5) 2_556
C12 Cd3 N6 C15 89.4(5) 2_556
O3 Cd3 N7 C59 -27.2(6) 2_566
O5 Cd3 N7 C59 93.0(6) 2_556
O10 Cd3 N7 C59 -130.1(6) .
N6 Cd3 N7 C59 -178.8(7) .
O6 Cd3 N7 C59 60.9(6) 2_556
C12 Cd3 N7 C59 75.9(6) 2_556
O3 Cd3 N7 C34 157.0(5) 2_566
O5 Cd3 N7 C34 -82.8(5) 2_556
O10 Cd3 N7 C34 54.1(6) .
N6 Cd3 N7 C34 5.3(5) .
O6 Cd3 N7 C34 -114.9(5) 2_556
C12 Cd3 N7 C34 -99.9(5) 2_556
Cd2 O9 C1 O10 10.0(8) .
Cd2 O9 C1 C42 -171.9(5) .
Cd3 O10 C1 O9 -114.1(7) .
Cd2 O10 C1 O9 -8.8(7) .
Cd3 O10 C1 C42 67.7(8) .
Cd2 O10 C1 C42 173.1(6) .
Cd3 O5 C12 O6 -0.5(9) 2_556
Cd3 O5 C12 C30 179.8(6) 2_556
Cd3 O6 C12 O5 0.5(8) 2_556
Cd3 O6 C12 C30 -179.8(6) 2_556
C60 N6 C15 C54 0.9(10) .
Cd3 N6 C15 C54 -175.4(5) .
C60 N6 C15 C34 -178.2(6) .
Cd3 N6 C15 C34 5.5(8) .
Cd1 O7 C20 O8 3.4(8) .
Cd1 O7 C20 C37 -179.8(5) .
C31 C18 C23 C39 -3.2(10) .
C31 C18 C23 C19 175.1(6) .
C29 C19 C23 C18 24.3(10) .
C36 C19 C23 C18 -154.1(6) .
C29 C19 C23 C39 -157.5(7) .
C36 C19 C23 C39 24.0(10) .
C57 C16 C25 C52 -158.3(7) .
C41 C16 C25 C52 19.1(11) .
C57 C16 C25 C26 23.3(11) .
C41 C16 C25 C26 -159.3(7) .
C52 C25 C26 C53 1.9(11) .
C16 C25 C26 C53 -179.7(7) .
C36 C19 C29 C37 -3.6(10) .
C23 C19 C29 C37 178.0(6) .
O5 C12 C30 C49 -177.8(7) .
O6 C12 C30 C49 2.5(11) .
Cd3 C12 C30 C49 -175(9) 2_556
O5 C12 C30 C53 -1.8(11) .
O6 C12 C30 C53 178.5(7) .
Cd3 C12 C30 C53 1(10) 2_556
C23 C18 C31 C108 -0.6(11) .
C59 N7 C34 C50 -2.5(11) .
Cd3 N7 C34 C50 173.6(5) .
C59 N7 C34 C15 179.2(6) .
Cd3 N7 C34 C15 -4.7(8) .
N6 C15 C34 N7 -0.5(9) .
C54 C15 C34 N7 -179.6(6) .
N6 C15 C34 C50 -178.9(6) .
C54 C15 C34 C50 1.9(10) .
Cd1 O2 C35 O1 2.3(8) .
Cd1 O2 C35 C46 -178.1(6) .
Cd1 O1 C35 O2 -2.3(8) .
Cd1 O1 C35 C46 178.1(6) .
O7 Cd1 C35 O2 -82.0(5) .
O13 Cd1 C35 O2 72.1(5) .
N2 Cd1 C35 O2 111.6(11) .
N1 Cd1 C35 O2 -169.0(5) .
O1 Cd1 C35 O2 177.8(8) .
O7 Cd1 C35 O1 100.2(5) .
O13 Cd1 C35 O1 -105.7(5) .
N2 Cd1 C35 O1 -66.2(12) .
N1 Cd1 C35 O1 13.2(5) .
O2 Cd1 C35 O1 -177.8(8) .
O7 Cd1 C35 C46 0(18) .
O13 Cd1 C35 C46 154(18) .
N2 Cd1 C35 C46 -167(17) .
N1 Cd1 C35 C46 -87(18) .
O1 Cd1 C35 C46 -100(18) .
O2 Cd1 C35 C46 82(18) .
C29 C19 C36 C42 5.0(10) .
C23 C19 C36 C42 -176.5(6) .
C19 C29 C37 C45 0.2(10) .
C19 C29 C37 C20 179.4(6) .
O7 C20 C37 C45 173.7(7) .
O8 C20 C37 C45 -9.4(10) .
O7 C20 C37 C29 -5.5(10) .
O8 C20 C37 C29 171.4(7) .
C18 C23 C39 C56 3.2(11) .
C19 C23 C39 C56 -175.0(7) .
C57 C16 C41 C46 -2.2(11) .
C25 C16 C41 C46 -179.7(7) .
C19 C36 C42 C45 -3.0(11) .
C19 C36 C42 C1 177.6(6) .
O9 C1 C42 C45 24.0(11) .
O10 C1 C42 C45 -157.8(7) .
O9 C1 C42 C36 -156.5(7) .
O10 C1 C42 C36 21.6(10) .
C46 C17 C43 C57 -5.2(12) .
C46 C17 C43 C48 171.1(7) .
C36 C42 C45 C37 -0.6(11) .
C1 C42 C45 C37 178.8(6) .
C29 C37 C45 C42 2.0(10) .
C20 C37 C45 C42 -177.2(7) .
C43 C17 C46 C41 3.9(12) .
C43 C17 C46 C35 -179.5(7) .
C16 C41 C46 C17 -0.1(12) .
C16 C41 C46 C35 -176.8(7) .
O2 C35 C46 C17 -23.5(12) .
O1 C35 C46 C17 156.1(7) .
Cd1 C35 C46 C17 -105(18) .
O2 C35 C46 C41 153.1(8) .
O1 C35 C46 C41 -27.2(11) .
Cd1 C35 C46 C41 72(18) .
Cd3 O3 C48 O4 21.2(9) 2_566
Cd3 O3 C48 C43 -152.6(6) 2_566
Cd2 O4 C48 O3 85.3(13) 2_566
Cd2 O4 C48 C43 -100.8(12) 2_566
C17 C43 C48 O3 11.9(12) .
C57 C43 C48 O3 -171.8(7) .
C17 C43 C48 O4 -162.1(8) .
C57 C43 C48 O4 14.2(11) .
C53 C30 C49 C52 3.0(12) .
C12 C30 C49 C52 179.1(7) .
N7 C34 C50 C80 1.1(12) .
C15 C34 C50 C80 179.4(7) .
N7 C34 C50 C73 -178.5(7) .
C15 C34 C50 C73 -0.2(11) .
C26 C25 C52 C49 0.1(11) .
C16 C25 C52 C49 -178.3(7) .
C30 C49 C52 C25 -2.6(12) .
C25 C26 C53 C30 -1.5(12) .
C49 C30 C53 C26 -1.0(12) .
C12 C30 C53 C26 -177.1(7) .
N6 C15 C54 C68 -1.2(11) .
C34 C15 C54 C68 177.9(6) .
N6 C15 C54 C58 179.5(7) .
C34 C15 C54 C58 -1.4(11) .
C23 C39 C56 C108 0.6(12) .
C41 C16 C57 C43 0.8(11) .
C25 C16 C57 C43 178.3(7) .
C17 C43 C57 C16 2.8(12) .
C48 C43 C57 C16 -173.5(7) .
C15 C54 C58 C73 -0.9(12) .
C68 C54 C58 C73 179.7(8) .
C34 N7 C59 C96 -0.7(12) .
Cd3 N7 C59 C96 -176.4(7) .
C15 N6 C60 C63 -1.5(11) .
Cd3 N6 C60 C63 174.6(6) .
C106 N4 C61 C77 -0.8(12) .
Cd2 N4 C61 C77 176.9(6) .
C106 N4 C61 C66 176.7(7) .
Cd2 N4 C61 C66 -5.6(9) .
N6 C60 C63 C68 2.3(12) .
C76 N5 C66 C95 -1.6(11) .
Cd2 N5 C66 C95 -177.1(6) .
C76 N5 C66 C61 -179.0(7) .
Cd2 N5 C66 C61 5.5(8) .
N4 C61 C66 N5 -0.1(10) .
C77 C61 C66 N5 177.4(7) .
N4 C61 C66 C95 -177.5(7) .
C77 C61 C66 C95 0.0(11) .
C60 C63 C68 C54 -2.5(12) .
C15 C54 C68 C63 1.9(11) .
C58 C54 C68 C63 -178.7(7) .
C86 N1 C70 C78 179.5(9) .
Cd1 N1 C70 C78 2.3(10) .
C86 N1 C70 C74 1.4(13) .
Cd1 N1 C70 C74 -175.8(6) .
C54 C58 C73 C50 2.7(13) .
C80 C50 C73 C58 178.3(9) .
C34 C50 C73 C58 -2.1(13) .
N1 C70 C74 C101 180.0(9) .
C78 C70 C74 C101 1.8(14) .
N1 C70 C74 C85 -0.4(13) .
C78 C70 C74 C85 -178.5(9) .
C66 N5 C76 C72 1.1(12) .
Cd2 N5 C76 C72 176.0(6) .
C102 C72 C76 N5 -0.5(14) .
N4 C61 C77 C105 1.3(14) .
C66 C61 C77 C105 -176.2(9) .
N4 C61 C77 C91 178.8(9) .
C66 C61 C77 C91 1.4(13) .
C88 N2 C78 C70 179.1(9) .
Cd1 N2 C78 C70 -2.9(10) .
C88 N2 C78 C87 -0.1(14) .
Cd1 N2 C78 C87 177.9(7) .
N1 C70 C78 N2 0.4(13) .
C74 C70 C78 N2 178.5(8) .
N1 C70 C78 C87 179.5(8) .
C74 C70 C78 C87 -2.3(13) .
C73 C50 C80 C96 -176.9(9) .
C34 C50 C80 C96 3.5(14) .
C101 C74 C85 C94 177.8(10) .
C70 C74 C85 C94 -1.8(15) .
C70 N1 C86 C94 -0.3(14) .
Cd1 N1 C86 C94 176.6(7) .
N2 C78 C87 C90 -0.6(15) .
C70 C78 C87 C90 -179.8(10) .
N2 C78 C87 C75 -179.6(8) .
C70 C78 C87 C75 1.3(14) .
C101 C75 C87 C90 -178.6(13) .
C101 C75 C87 C78 0.3(17) .
C78 N2 C88 C98 2.2(15) .
Cd1 N2 C88 C98 -175.7(7) .
C78 C87 C90 C98 -1.0(18) .
C75 C87 C90 C98 177.9(11) .
C95 C83 C91 C77 -3(3) .
C105 C77 C91 C83 177.3(17) .
C61 C77 C91 C83 0(2) .
C74 C85 C94 C86 3.1(17) .
N1 C86 C94 C85 -2.1(16) .
N5 C66 C95 C102 1.6(13) .
C61 C66 C95 C102 178.9(8) .
N5 C66 C95 C83 180.0(10) .
C61 C66 C95 C83 -2.7(13) .
C91 C83 C95 C102 -177.6(16) .
C91 C83 C95 C66 4(2) .
C50 C80 C96 C59 -6.5(16) .
N7 C59 C96 C80 5.2(16) .
C87 C90 C98 C88 3.0(18) .
N2 C88 C98 C90 -3.7(17) .
C87 C75 C101 C74 -1(2) .
C70 C74 C101 C75 -0.3(18) .
C85 C74 C101 C75 -179.9(12) .
C66 C95 C102 C72 -1.1(15) .
C83 C95 C102 C72 -179.4(12) .
C76 C72 C102 C95 0.5(16) .
C106 C103 C105 C77 0(2) .
C61 C77 C105 C103 -0.7(18) .
C91 C77 C105 C103 -178.0(13) .
C61 N4 C106 C103 -0.2(13) .
Cd2 N4 C106 C103 -177.7(8) .
C105 C103 C106 N4 1(2) .
Cd2 O12 C107 O11 0.7(9) 1_545
Cd2 O12 C107 C108 -179.6(5) 1_545
Cd2 O11 C107 O12 -0.6(7) 1_545
Cd2 O11 C107 C108 179.7(6) 1_545
C18 C31 C108 C56 4.4(11) .
C18 C31 C108 C107 -174.6(7) .
C39 C56 C108 C31 -4.3(11) .
C39 C56 C108 C107 174.6(7) .
O12 C107 C108 C31 8.6(11) .
O11 C107 C108 C31 -171.8(7) .
O12 C107 C108 C56 -170.3(7) .
O11 C107 C108 C56 9.3(10) .
